data_7050358
loop_
_publ_author_name
C.Fernandez
P.-A.Jaffres
V.Montouillout
'J.Sopkova-de Oliveira Santos'
D.Villemin

_publ_section_title
;
Assembly of benzene-1,3,5-tris(methylenephosphonic acid)
and guanidinium salt : Single crystal-X-ray characterisation and
31P solid state NMR investigations.
;
_journal_name_full 'New J.Chem.(Nouv.J.Chim.)'
_journal_year 2004
_chemical_formula_moiety 'C21 H45 N9 O18 P6'
_chemical_formula_sum 'C21 H45 N9 O18 P6'
_chemical_formula_weight 897.48
_chemical_melting_point 561.15
_chemical_name_systematic
;
Complex of 1,3,5-benzene-tris(methylenephosphonic acid).
;
_space_group_IT_number 2
_symmetry_cell_setting triclinic
_symmetry_space_group_name_Hall '-P 1'
_symmetry_space_group_name_H-M 'P -1'
_atom_sites_solution_hydrogens difmap
_atom_sites_solution_primary direct
_atom_sites_solution_secondary difmap
_cell_angle_alpha 84.167(6)
_cell_angle_beta 90.429(7)
_cell_angle_gamma 82.825(7)
_cell_formula_units_Z 2
_cell_length_a 8.0657(5)
_cell_length_b 9.7732(7)
_cell_length_c 23.7540(10)
_cell_measurement_reflns_used 25
_cell_measurement_temperature 293(2)
_cell_measurement_theta_max 25
_cell_measurement_theta_min 18
_cell_volume 1847.81(19)
_diffrn_ambient_temperature 293(2)
_diffrn_detector_area_resol_mean ?
_diffrn_measurement_device_type 'Enraf-Nonius CAD4'
_diffrn_measurement_method \q/2\q
_diffrn_radiation_monochromator graphite
_diffrn_radiation_source 'fine-focus sealed tube'
_diffrn_radiation_type MoK\a
_diffrn_radiation_wavelength 0.71073
_diffrn_reflns_av_R_equivalents 0.0136
_diffrn_reflns_av_sigmaI/netI 0.0135
_diffrn_reflns_limit_h_max 10
_diffrn_reflns_limit_h_min -10
_diffrn_reflns_limit_k_max 12
_diffrn_reflns_limit_k_min -12
_diffrn_reflns_limit_l_max 30
_diffrn_reflns_limit_l_min 0
_diffrn_reflns_number 8231
_diffrn_reflns_theta_max 26.97
_diffrn_reflns_theta_min 2.11
_diffrn_standards_decay_% 9
_diffrn_standards_interval_count ?
_diffrn_standards_interval_time 60
_diffrn_standards_number 3
_exptl_absorpt_coefficient_mu 0.378
_exptl_absorpt_correction_T_max ?
_exptl_absorpt_correction_T_min ?
_exptl_absorpt_correction_type none
_exptl_absorpt_process_details ?
_exptl_crystal_colour 'translucent pale white'
_exptl_crystal_density_diffrn 1.613
_exptl_crystal_density_meas ?
_exptl_crystal_density_method 'not measured'
_exptl_crystal_description prism
_exptl_crystal_F_000 936
_exptl_crystal_size_max 0.6
_exptl_crystal_size_mid 0.5
_exptl_crystal_size_min 0.2
_refine_ls_extinction_coef ?
_refine_ls_extinction_method none
_refine_ls_goodness_of_fit_ref 1.098
_refine_ls_hydrogen_treatment mixed
_refine_ls_matrix_type full
_refine_ls_number_parameters 674
_refine_ls_number_reflns 8033
_refine_ls_number_restraints 0
_refine_ls_restrained_S_all 1.098
_refine_ls_R_factor_all 0.0422
_refine_ls_R_factor_gt 0.0344
_refine_ls_shift/su_max 0.269
_refine_ls_shift/su_mean 0.006
_refine_ls_structure_factor_coef Fsqd
_refine_ls_weighting_details 'calc w=1/[\s^2^(Fo^2^)+(0.0686P)^2^+1.8746P] where P=(Fo^2^+2Fc^2^)/3'
_refine_ls_weighting_scheme calc
_refine_ls_wR_factor_gt 0.0988
_refine_ls_wR_factor_ref 0.1234
_reflns_number_gt 7386
_reflns_number_total 8033
_reflns_threshold_expression >2sigma(I)
_cod_depositor_comments
;
The following automatic conversions were performed:
'_exptl_absorpt_correction_type' value 'None' changed to 'none' according
to '/home/saulius/struct/CIF-dictionaries/cif_core.dic' dictionary named
'cif_core.dic' version 2.4.1 from 2010-06-29.

Automatic conversion script
Id: cif_fix_enum 1527 2010-12-29 10:47:43Z saulius 

The following automatic conversions were performed:

'_chemical_melting_point' value '288\%' was changed to '561.15' - it
was converted from degrees Celsius(C) to Kelvins(K).

Automatic conversion script
Id: cif_fix_values 1646 2011-03-28 12:23:43Z adriana 
;
_cod_database_code 7050358

loop_
_symmetry_equiv_pos_as_xyz
'x, y, z'
'-x, -y, -z'

loop_
_atom_site_label
_atom_site_type_symbol
_atom_site_fract_x
_atom_site_fract_y
_atom_site_fract_z
_atom_site_U_iso_or_equiv
_atom_site_adp_type
_atom_site_occupancy
_atom_site_symmetry_multiplicity
_atom_site_calc_flag
_atom_site_refinement_flags
_atom_site_disorder_assembly
_atom_site_disorder_group
C1A C 1.1882(3) 0.5198(2) 0.43802(8) 0.0206(4) Uani 1 1 d . . .
C2A C 1.2643(3) 0.3857(2) 0.45562(9) 0.0214(4) Uani 1 1 d . . .
H2A H 1.379(3) 0.372(3) 0.4682(11) 0.021(6) Uiso 1 1 d . . .
C3A C 1.1738(3) 0.2727(2) 0.45824(8) 0.0198(4) Uani 1 1 d . . .
C4A C 1.0054(3) 0.2942(2) 0.44248(8) 0.0206(4) Uani 1 1 d . . .
H4A H 0.942(3) 0.222(3) 0.4432(11) 0.026(7) Uiso 1 1 d . . .
C5A C 0.9277(2) 0.4268(2) 0.42360(8) 0.0190(4) Uani 1 1 d . . .
C6A C 1.0199(3) 0.5383(2) 0.42190(9) 0.0208(4) Uani 1 1 d . . .
H6A H 0.968(3) 0.632(3) 0.4116(12) 0.028(7) Uiso 1 1 d . . .
C7A C 1.2864(3) 0.6416(2) 0.43840(9) 0.0232(4) Uani 1 1 d . . .
H71A H 1.404(4) 0.606(3) 0.4483(12) 0.029(7) Uiso 1 1 d . . .
H72A H 1.238(4) 0.710(3) 0.4674(13) 0.033(7) Uiso 1 1 d . . .
P1A P 1.28944(6) 0.75227(5) 0.37289(2) 0.02031(12) Uani 1 1 d . . .
O11A O 1.11490(18) 0.82349(16) 0.35741(7) 0.0240(3) Uani 1 1 d . . .
O12A O 1.3930(2) 0.87040(17) 0.38729(8) 0.0334(4) Uani 1 1 d . . .
H12A H 1.500(5) 0.849(4) 0.3966(15) 0.050(9) Uiso 1 1 d . . .
O13A O 1.3721(2) 0.67392(18) 0.32733(8) 0.0363(4) Uani 1 1 d . . .
C8A C 1.2569(3) 0.1283(2) 0.47765(9) 0.0227(4) Uani 1 1 d . . .
H81A H 1.211(4) 0.061(3) 0.4605(13) 0.034(7) Uiso 1 1 d . . .
H82A H 1.374(5) 0.120(4) 0.4727(15) 0.053(10) Uiso 1 1 d . . .
P2A P 1.23145(6) 0.07685(5) 0.55107(2) 0.01977(12) Uani 1 1 d . . .
O21A O 1.04186(19) 0.07352(18) 0.56047(8) 0.0289(3) Uani 1 1 d . . .
H21A H 0.998(4) 0.114(4) 0.5869(16) 0.049(10) Uiso 1 1 d . . .
O22A O 1.2991(2) 0.17282(17) 0.58852(7) 0.0290(3) Uani 1 1 d . . .
O23A O 1.3219(2) -0.07292(17) 0.55916(8) 0.0315(4) Uani 1 1 d . . .
H23A H 1.307(5) -0.118(4) 0.5947(18) 0.068(12) Uiso 1 1 d . . .
C9A C 0.7450(3) 0.4510(2) 0.40575(9) 0.0211(4) Uani 1 1 d . . .
H91A H 0.704(4) 0.555(3) 0.3996(13) 0.038(8) Uiso 1 1 d . . .
H92A H 0.676(4) 0.403(3) 0.4322(12) 0.031(7) Uiso 1 1 d . . .
P3A P 0.69356(6) 0.37850(5) 0.34186(2) 0.01891(12) Uani 1 1 d . . .
O31A O 0.5068(2) 0.43163(18) 0.32825(8) 0.0300(4) Uani 1 1 d . . .
H31A H 0.463(7) 0.517(6) 0.325(2) 0.110(19) Uiso 1 1 d . . .
O32A O 0.7122(2) 0.22187(15) 0.35085(7) 0.0288(3) Uani 1 1 d . . .
O33A O 0.8070(2) 0.42981(17) 0.29531(6) 0.0274(3) Uani 1 1 d . . .
C1B C 1.1948(3) 0.4738(2) 0.06394(9) 0.0224(4) Uani 1 1 d . . .
C2B C 1.2707(3) 0.3497(2) 0.04617(9) 0.0230(4) Uani 1 1 d . . .
H2B H 1.382(3) 0.343(3) 0.0380(11) 0.020(6) Uiso 1 1 d . . .
C3B C 1.1805(3) 0.2387(2) 0.04122(9) 0.0220(4) Uani 1 1 d . . .
C4B C 1.0124(3) 0.2521(2) 0.05513(9) 0.0227(4) Uani 1 1 d . . .
H4B H 0.954(4) 0.173(3) 0.0510(12) 0.030(7) Uiso 1 1 d . . .
C5B C 0.9349(3) 0.3739(2) 0.07380(9) 0.0224(4) Uani 1 1 d . . .
C6B C 1.0264(3) 0.4844(2) 0.07786(9) 0.0235(4) Uani 1 1 d . . .
H6B H 0.974(3) 0.562(3) 0.0925(10) 0.018(6) Uiso 1 1 d . . .
C7B C 1.2938(3) 0.5941(2) 0.06759(10) 0.0266(4) Uani 1 1 d . A .
H71B H 1.411(3) 0.567(3) 0.0551(11) 0.027(7) Uiso 1 1 d . . .
H72B H 1.254(4) 0.661(4) 0.0403(15) 0.044(9) Uiso 1 1 d . . .
P1B P 1.29359(7) 0.66717(6) 0.13472(3) 0.02424(13) Uani 1 1 d . . .
O11B O 1.12132(19) 0.73774(17) 0.14610(7) 0.0275(3) Uani 1 1 d . A .
H12B H 1.409(6) 0.480(5) 0.1741(19) 0.078(13) Uiso 1 1 d . . .
O12B O 1.405(2) 0.794(2) 0.1172(15) 0.039(4) Uani 0.33(4) 1 d P A 1
O13B O 1.382(5) 0.571(2) 0.1770(10) 0.051(7) Uani 0.33(4) 1 d P A 1
O13B' O 1.3194(13) 0.5422(8) 0.1843(2) 0.0317(14) Uani 0.67(4) 1 d P A 2
O12B' O 1.4294(9) 0.7554(13) 0.1372(5) 0.0307(18) Uani 0.67(4) 1 d P A 2
C8B C 1.2621(3) 0.1057(2) 0.02068(9) 0.0241(4) Uani 1 1 d . . .
H81B H 1.387(4) 0.093(3) 0.0309(13) 0.041(8) Uiso 1 1 d . . .
H82B H 1.214(4) 0.038(4) 0.0407(14) 0.044(9) Uiso 1 1 d . . .
P2B P 1.23725(7) 0.10437(6) -0.05430(2) 0.02235(13) Uani 1 1 d . . .
O21B O 1.3029(2) 0.23434(18) -0.08363(8) 0.0331(4) Uani 1 1 d . . .
H21B H 1.417(5) 0.233(4) -0.0978(18) 0.073(12) Uiso 1 1 d . . .
O22B O 1.3250(2) -0.02949(18) -0.07172(8) 0.0347(4) Uani 1 1 d . . .
O23B O 1.0467(2) 0.1195(2) -0.06537(8) 0.0333(4) Uani 1 1 d . . .
H23B H 1.002(5) 0.173(4) -0.0863(18) 0.063(13) Uiso 1 1 d . . .
C9B C 0.7535(3) 0.3878(2) 0.09091(10) 0.0261(4) Uani 1 1 d . . .
H91B H 0.686(4) 0.341(3) 0.0588(13) 0.035(7) Uiso 1 1 d . . .
H92B H 0.711(4) 0.490(3) 0.0973(14) 0.043(8) Uiso 1 1 d . . .
P3B P 0.71762(7) 0.30152(6) 0.15963(2) 0.02246(13) Uani 1 1 d . . .
O31B O 0.7599(2) 0.14341(18) 0.15629(8) 0.0319(4) Uani 1 1 d . . .
H31B H 0.726(6) 0.121(5) 0.134(2) 0.085(17) Uiso 1 1 d . . .
O32B O 0.5382(2) 0.33743(18) 0.17497(8) 0.0330(4) Uani 1 1 d . . .
O33B O 0.8445(2) 0.3411(2) 0.20128(8) 0.0351(4) Uani 1 1 d . . .
H33B H 0.818(7) 0.359(6) 0.240(3) 0.13(2) Uiso 1 1 d . . .
N1C N 0.1696(3) 0.3451(2) 0.30843(9) 0.0312(4) Uani 1 1 d . . .
H11C H 0.073(4) 0.384(3) 0.3063(13) 0.031(7) Uiso 1 1 d . . .
H12C H 0.252(4) 0.392(3) 0.3087(12) 0.032(7) Uiso 1 1 d . . .
N3C N 0.0765(3) 0.1314(2) 0.32210(10) 0.0334(4) Uani 1 1 d . . .
H31C H 0.098(7) 0.037(6) 0.324(2) 0.105(17) Uiso 1 1 d . . .
H32C H -0.021(4) 0.170(4) 0.3228(14) 0.042(9) Uiso 1 1 d . . .
C1C C 0.2009(3) 0.2091(2) 0.31927(9) 0.0265(4) Uani 1 1 d . . .
N2C N 0.3561(3) 0.1483(3) 0.32573(11) 0.0396(5) Uani 1 1 d . . .
H21C H 0.440(5) 0.198(4) 0.3232(15) 0.049(9) Uiso 1 1 d . . .
H22C H 0.371(5) 0.064(5) 0.3354(19) 0.076(13) Uiso 1 1 d . . .
N3D N 0.2070(3) 0.2300(2) 0.18807(10) 0.0350(5) Uani 1 1 d . . .
H31D H 0.095(6) 0.276(5) 0.191(2) 0.081(14) Uiso 1 1 d . . .
H32D H 0.284(5) 0.275(4) 0.1876(17) 0.060(11) Uiso 1 1 d . . .
C1D C 0.2368(3) 0.0977(2) 0.18043(10) 0.0288(5) Uani 1 1 d . . .
N1D N 0.1124(3) 0.0220(2) 0.18001(12) 0.0409(5) Uani 1 1 d . . .
H11D H 0.013(5) 0.064(4) 0.1819(15) 0.047(9) Uiso 1 1 d . . .
H12D H 0.141(5) -0.062(5) 0.1752(19) 0.074(13) Uiso 1 1 d . . .
N2D N 0.3921(3) 0.0386(3) 0.17501(14) 0.0527(7) Uani 1 1 d . . .
H21D H 0.471(5) 0.089(4) 0.1749(16) 0.054(10) Uiso 1 1 d . . .
H22D H 0.403(6) -0.038(5) 0.164(2) 0.087(16) Uiso 1 1 d . . .
N1E N 0.9682(3) 0.7337(3) 0.25947(12) 0.0557(7) Uani 1 1 d . . .
H1E1 H 1.0102 0.7553 0.2902 0.105(18) Uiso 1 1 calc R . .
H1E2 H 1.0324 0.7114 0.2322 0.078(14) Uiso 1 1 calc R . .
N2E N 0.7058(4) 0.7686(3) 0.29514(12) 0.0515(6) Uani 1 1 d . . .
H21E H 0.777(5) 0.785(5) 0.3235(19) 0.074(13) Uiso 1 1 d . . .
H22E H 0.576(6) 0.760(5) 0.292(2) 0.089(15) Uiso 1 1 d . . .
C1E C 0.8050(4) 0.7348(3) 0.25401(10) 0.0367(6) Uani 1 1 d . . .
N3E N 0.7440(5) 0.6999(3) 0.20667(12) 0.0591(8) Uani 1 1 d . . .
H3E1 H 0.6381 0.6992 0.2025 0.19(4) Uiso 1 1 calc R . .
H3E2 H 0.8101 0.6779 0.1799 0.18(3) Uiso 1 1 calc R . .
